data_4317948
loop_
_publ_author_name
'Daniel Carmona'
'Fernando Viguri'
'Fernando J. Lahoz'
'Luis A. Oro'

_publ_contact_author_address
;
   Dr. Fernando J. Lahoz
   Departamento de Qu\'imica Inorg\'anica - I.C.M.A.
   Facultad de Ciencias
   Universidad de Zaragoza - C.S.I.C.
   50009 Zaragoza, Spain
;
_publ_contact_author_email lahoz@posta.unizar.es
_publ_contact_author_fax '+34 976 761187'
_publ_contact_author_name 'Dr. Fernando J. Lahoz'
_publ_contact_author_phone '+34 976 761147'
_publ_section_title
;
 Synthesis and Molecular Structure of [{(HBpz3)Rh(PPh3)(\m-Cl)2}2Ag]BF4
 (Hpz = Pyrazole), a Heterotrinuclear Rh2Ag Compound with Square-Planar
 Silver(I)
;
_journal_name_full 'Inorganic Chemistry'
_journal_page_first 2385
_journal_page_last 2388
_journal_paper_doi 10.1021/ic011217c
_journal_volume 41
_journal_year 2002
_chemical_formula_moiety 'C54 H50 Ag B2 Cl4 N12 P2 Rh2 1+, B F4 1-'
_chemical_formula_sum 'C54 H50 Ag B3 Cl4 F4 N12 P2 Rh2'
_chemical_formula_weight 1492.92
_chemical_name_systematic
;

  ?

;
_space_group_IT_number 15
_symmetry_cell_setting monoclinic
_symmetry_space_group_name_Hall '-C 2yc'
_symmetry_space_group_name_H-M 'C 1 2/c 1'
_atom_sites_solution_hydrogens geom
_atom_sites_solution_primary direct
_atom_sites_solution_secondary difmap
_audit_creation_method SHELXL-97
_cell_angle_alpha 90.00
_cell_angle_beta 91.262(15)
_cell_angle_gamma 90.00
_cell_formula_units_Z 4
_cell_length_a 24.329(4)
_cell_length_b 10.3786(15)
_cell_length_c 23.883(4)
_cell_measurement_reflns_used 57
_cell_measurement_temperature 223(2)
_cell_measurement_theta_max 18.3
_cell_measurement_theta_min 10
_cell_volume 6029.0(17)
_computing_cell_refinement 'DIF4 (Stoe)'
_computing_data_collection 'DIF4 (Stoe)'
_computing_data_reduction 'REDU4 (Stoe)'
_computing_molecular_graphics 'XP program, SHELXTL v6.10,Bruker2000'
_computing_publication_material 'XCIF program, SHELXTL v6.10, Bruker'
_computing_structure_refinement 'SHELXL-97 (Sheldrick, 1997)'
_computing_structure_solution 'SHELXS-97 (Sheldrick, 1990)'
_diffrn_ambient_temperature 223(2)
_diffrn_measured_fraction_theta_full 1.000
_diffrn_measured_fraction_theta_max 0.998
_diffrn_measurement_device_type 'Siemens-Stoe AED-2 diffractometer'
_diffrn_measurement_method '\w/2\q scans'
_diffrn_radiation_monochromator graphite
_diffrn_radiation_source 'fine-focus sealed tube'
_diffrn_radiation_type MoK\a
_diffrn_radiation_wavelength 0.71073
_diffrn_reflns_av_R_equivalents 0.0819
_diffrn_reflns_av_sigmaI/netI 0.1027
_diffrn_reflns_limit_h_max 28
_diffrn_reflns_limit_h_min -28
_diffrn_reflns_limit_k_max 12
_diffrn_reflns_limit_k_min -12
_diffrn_reflns_limit_l_max 0
_diffrn_reflns_limit_l_min -28
_diffrn_reflns_number 10598
_diffrn_reflns_theta_full 25.00
_diffrn_reflns_theta_max 25.04
_diffrn_reflns_theta_min 1.67
_diffrn_standards_decay_% 0
_diffrn_standards_interval_time 55
_diffrn_standards_number 3
_exptl_absorpt_coefficient_mu 1.153
_exptl_absorpt_correction_T_max 0.7319
_exptl_absorpt_correction_T_min 0.6671
_exptl_absorpt_correction_type psi-scan
_exptl_absorpt_process_details
;

  Azimuthal psi-scans of 10 reflections at 10\% intervals.

  Data corrected with the program EMPIR (Stoe)

;
_exptl_crystal_colour yellow
_exptl_crystal_density_diffrn 1.645
_exptl_crystal_density_method 'not measured'
_exptl_crystal_description 'prismatic block'
_exptl_crystal_F_000 2976
_exptl_crystal_size_max 0.36
_exptl_crystal_size_mid 0.11
_exptl_crystal_size_min 0.06
_refine_diff_density_max 1.370
_refine_diff_density_min -0.709
_refine_diff_density_rms 0.128
_refine_ls_extinction_coef 0.00004(2)
_refine_ls_extinction_expression Fc^*^=kFc[1+0.001xFc^2^\l^3^/sin(2\q)]^-1/4^
_refine_ls_extinction_method SHELXL
_refine_ls_goodness_of_fit_ref 1.006
_refine_ls_hydrogen_treatment mixed
_refine_ls_matrix_type full
_refine_ls_number_parameters 408
_refine_ls_number_reflns 5329
_refine_ls_number_restraints 19
_refine_ls_restrained_S_all 1.022
_refine_ls_R_factor_all 0.1114
_refine_ls_R_factor_gt 0.0542
_refine_ls_shift/su_max 0.020
_refine_ls_shift/su_mean 0.001
_refine_ls_structure_factor_coef Fsqd
_refine_ls_weighting_details 'calc w=1/[\s^2^(Fo^2^)+(0.0567P)^2^+0.0000P] where P=(Fo^2^+2Fc^2^)/3'
_refine_ls_weighting_scheme calc
_refine_ls_wR_factor_gt 0.1097
_refine_ls_wR_factor_ref 0.1285
_reflns_number_gt 3260
_reflns_number_total 5329
_reflns_threshold_expression >2sigma(I)
_cod_data_source_file ic011217c.cif
_cod_data_source_block compound1
_cod_original_cell_volume 6029.1(16)
_cod_database_code 4317948

loop_
_symmetry_equiv_pos_as_xyz
'x, y, z'
'-x, y, -z+1/2'
'x+1/2, y+1/2, z'
'-x+1/2, y+1/2, -z+1/2'
'-x, -y, -z'
'x, -y, z-1/2'
'-x+1/2, -y+1/2, -z'
'x+1/2, -y+1/2, z-1/2'

loop_
_atom_site_label
_atom_site_type_symbol
_atom_site_fract_x
_atom_site_fract_y
_atom_site_fract_z
_atom_site_U_iso_or_equiv
_atom_site_adp_type
_atom_site_occupancy
_atom_site_symmetry_multiplicity
_atom_site_calc_flag
_atom_site_refinement_flags
_atom_site_disorder_assembly
_atom_site_disorder_group
Ag1 Ag 0.2500 0.2500 0.0000 0.0590(3) Uani 1 2 d S . .
Rh1 Rh 0.21503(2) 0.47899(5) 0.10930(2) 0.02143(17) Uani 1 1 d . . .
Cl1 Cl 0.22741(8) 0.25411(18) 0.10671(8) 0.0360(5) Uani 1 1 d . . .
Cl2 Cl 0.26812(7) 0.49401(18) 0.02884(7) 0.0311(4) Uani 1 1 d . . .
P1 P 0.13074(7) 0.48101(19) 0.05830(8) 0.0250(4) Uani 1 1 d . . .
N1 N 0.1771(2) 0.4597(6) 0.1836(2) 0.0292(15) Uani 1 1 d . . .
N2 N 0.1910(3) 0.5406(6) 0.2265(2) 0.0311(15) Uani 1 1 d . . .
N3 N 0.2130(3) 0.6753(5) 0.1163(2) 0.0243(13) Uani 1 1 d . . .
N4 N 0.2208(2) 0.7256(6) 0.1686(2) 0.0285(15) Uani 1 1 d . . .
N5 N 0.2872(2) 0.4875(6) 0.1574(2) 0.0269(14) Uani 1 1 d . . .
N6 N 0.2889(3) 0.5647(6) 0.2030(2) 0.0318(15) Uani 1 1 d . . .
B1 B 0.2365(4) 0.6405(9) 0.2181(4) 0.035(2) Uani 1 1 d . . .
H1 H 0.2427 0.6925 0.2524 0.04(2) Uiso 1 1 calc R . .
C1 C 0.0751(3) 0.5174(8) 0.1058(3) 0.0251(16) Uani 1 1 d . . .
C2 C 0.0786(3) 0.6265(8) 0.1390(3) 0.0338(19) Uani 1 1 d . . .
H2 H 0.1098 0.6796 0.1376 0.005(15) Uiso 1 1 calc R . .
C3 C 0.0366(3) 0.6571(9) 0.1739(3) 0.042(2) Uani 1 1 d . . .
H3 H 0.0387 0.7325 0.1957 0.03(2) Uiso 1 1 calc R . .
C4 C -0.0096(4) 0.5761(11) 0.1773(4) 0.055(3) Uani 1 1 d . . .
H4 H -0.0380 0.5959 0.2020 0.20(8) Uiso 1 1 calc R . .
C5 C -0.0129(3) 0.4683(10) 0.1444(4) 0.055(3) Uani 1 1 d . . .
H5 H -0.0436 0.4137 0.1465 0.05(3) Uiso 1 1 calc R . .
C6 C 0.0289(3) 0.4397(9) 0.1080(3) 0.042(2) Uani 1 1 d . . .
H6 H 0.0260 0.3670 0.0846 0.03(2) Uiso 1 1 calc R . .
C7 C 0.1090(3) 0.3342(7) 0.0210(3) 0.0311(18) Uani 1 1 d . . .
C8 C 0.1075(3) 0.2172(8) 0.0487(4) 0.044(2) Uani 1 1 d . . .
H8 H 0.1200 0.2112 0.0862 0.08(4) Uiso 1 1 calc R . .
C9 C 0.0871(4) 0.1063(9) 0.0204(5) 0.056(3) Uani 1 1 d . . .
H9 H 0.0870 0.0258 0.0385 0.05(3) Uiso 1 1 calc R . .
C10 C 0.0678(3) 0.1176(9) -0.0330(4) 0.051(3) Uani 1 1 d . . .
H10 H 0.0540 0.0444 -0.0518 0.05(2) Uiso 1 1 calc R . .
C11 C 0.0679(4) 0.2326(9) -0.0599(4) 0.046(2) Uani 1 1 d . . .
H11 H 0.0537 0.2385 -0.0967 0.08(4) Uiso 1 1 calc R . .
C12 C 0.0887(3) 0.3406(8) -0.0339(3) 0.038(2) Uani 1 1 d . . .
H12 H 0.0892 0.4194 -0.0533 0.04(2) Uiso 1 1 calc R . .
C13 C 0.1220(3) 0.6040(7) 0.0035(3) 0.0247(17) Uani 1 1 d . . .
C14 C 0.0772(3) 0.6851(7) 0.0023(3) 0.0333(18) Uani 1 1 d . . .
H14 H 0.0520 0.6814 0.0316 0.020(18) Uiso 1 1 calc R . .
C15 C 0.0682(4) 0.7708(8) -0.0404(3) 0.044(2) Uani 1 1 d . . .
H15 H 0.0367 0.8234 -0.0406 0.06(3) Uiso 1 1 calc R . .
C16 C 0.1046(4) 0.7802(8) -0.0826(4) 0.044(2) Uani 1 1 d . . .
H16 H 0.0992 0.8415 -0.1112 0.06(3) Uiso 1 1 calc R . .
C17 C 0.1497(3) 0.6991(8) -0.0833(3) 0.039(2) Uani 1 1 d . . .
H17 H 0.1744 0.7040 -0.1130 0.05(3) Uiso 1 1 calc R . .
C18 C 0.1587(3) 0.6112(8) -0.0408(3) 0.0340(19) Uani 1 1 d . . .
H18 H 0.1894 0.5562 -0.0416 0.04(2) Uiso 1 1 calc R . .
C19 C 0.1398(3) 0.3754(8) 0.2030(3) 0.0320(19) Uani 1 1 d . . .
H19 H 0.1229 0.3096 0.1818 0.04(2) Uiso 1 1 calc R . .
C20 C 0.1302(3) 0.4003(9) 0.2588(3) 0.042(2) Uani 1 1 d . . .
H20 H 0.1065 0.3556 0.2826 0.04(2) Uiso 1 1 calc R . .
C21 C 0.1628(3) 0.5048(8) 0.2720(3) 0.042(2) Uani 1 1 d . . .
H21 H 0.1650 0.5450 0.3072 0.07(3) Uiso 1 1 calc R . .
C22 C 0.2056(3) 0.7741(7) 0.0807(3) 0.0272(17) Uani 1 1 d . . .
H22 H 0.2001 0.7661 0.0417 0.015(17) Uiso 1 1 calc R . .
C23 C 0.2071(3) 0.8885(7) 0.1095(4) 0.0343(19) Uani 1 1 d . . .
H23 H 0.2025 0.9718 0.0947 0.06(3) Uiso 1 1 calc R . .
C24 C 0.2169(3) 0.8554(8) 0.1644(4) 0.038(2) Uani 1 1 d . . .
H24 H 0.2204 0.9137 0.1944 0.024(19) Uiso 1 1 calc R . .
C25 C 0.3356(3) 0.4301(8) 0.1544(3) 0.0339(19) Uani 1 1 d . . .
H25 H 0.3456 0.3719 0.1262 0.02(2) Uiso 1 1 calc R . .
C26 C 0.3687(3) 0.4678(9) 0.1980(4) 0.047(2) Uani 1 1 d . . .
H26 H 0.4049 0.4403 0.2058 0.10(4) Uiso 1 1 calc R . .
C27 C 0.3390(3) 0.5530(8) 0.2282(4) 0.042(2) Uani 1 1 d . . .
H27 H 0.3511 0.5961 0.2608 0.07(3) Uiso 1 1 calc R . .
B2 B 0.0220(7) 0.0652(17) 0.1854(7) 0.075(8) Uiso 0.50 1 d PD . .
F1 F 0.0149(5) -0.0348(11) 0.2205(4) 0.073(3) Uiso 0.50 1 d PD . .
F2 F -0.0085(9) 0.167(2) 0.2097(9) 0.130(10) Uiso 0.348(11) 1 d PD . .
F3 F 0.0701(5) 0.1076(13) 0.1784(6) 0.037(4) Uiso 0.348(11) 1 d PD . .
F4 F 0.0015(8) 0.0349(19) 0.1355(6) 0.080(6) Uiso 0.348(11) 1 d PD . .
F5 F 0.0600(14) -0.003(3) 0.1533(14) 0.095(17) Uiso 0.152(11) 1 d PD . .
F7 F 0.0559(9) 0.158(2) 0.1936(10) 0.018(7) Uiso 0.152(11) 1 d PD . .
F6 F -0.0149(13) 0.093(4) 0.1461(14) 0.079(15) Uiso 0.152(11) 1 d PD . .

loop_
_atom_site_aniso_label
_atom_site_aniso_U_11
_atom_site_aniso_U_22
_atom_site_aniso_U_33
_atom_site_aniso_U_23
_atom_site_aniso_U_13
_atom_site_aniso_U_12
Ag1 0.0971(9) 0.0451(6) 0.0350(6) -0.0147(5) 0.0045(6) 0.0112(6)
Rh1 0.0206(3) 0.0243(3) 0.0194(3) -0.0015(3) 0.0017(2) -0.0015(3)
Cl1 0.0433(12) 0.0259(10) 0.0387(11) -0.0022(9) 0.0005(9) 0.0002(9)
Cl2 0.0300(9) 0.0394(12) 0.0241(9) -0.0016(8) 0.0075(7) 0.0026(9)
P1 0.0232(9) 0.0264(10) 0.0252(10) -0.0012(9) 0.0005(7) -0.0027(9)
N1 0.028(3) 0.037(4) 0.023(3) -0.001(3) -0.001(3) 0.000(3)
N2 0.034(3) 0.039(4) 0.021(3) -0.002(3) 0.004(3) 0.002(3)
N3 0.029(3) 0.024(3) 0.019(3) -0.007(3) 0.007(3) -0.002(3)
N4 0.033(4) 0.027(4) 0.025(3) -0.005(3) 0.003(3) 0.000(3)
N5 0.028(3) 0.031(4) 0.021(3) -0.006(3) 0.000(3) -0.003(3)
N6 0.031(4) 0.039(4) 0.025(3) 0.001(3) -0.006(3) -0.007(3)
B1 0.044(6) 0.040(6) 0.021(5) -0.006(4) -0.009(4) -0.002(5)
C1 0.016(3) 0.040(4) 0.019(3) 0.006(3) 0.005(3) 0.000(3)
C2 0.026(4) 0.041(5) 0.035(5) 0.002(4) 0.004(4) 0.003(4)
C3 0.037(5) 0.053(6) 0.035(5) -0.011(4) -0.001(4) 0.003(4)
C4 0.031(5) 0.088(8) 0.047(6) 0.003(6) 0.013(5) 0.000(5)
C5 0.035(5) 0.075(7) 0.057(6) -0.015(6) 0.019(4) -0.021(5)
C6 0.036(5) 0.056(6) 0.035(5) -0.001(4) 0.002(4) -0.012(4)
C7 0.020(4) 0.032(5) 0.042(5) -0.005(4) 0.002(4) -0.002(3)
C8 0.039(5) 0.046(6) 0.048(6) 0.000(4) -0.011(4) -0.010(4)
C9 0.052(6) 0.035(6) 0.081(8) -0.012(5) -0.011(6) -0.009(4)
C10 0.030(5) 0.051(6) 0.071(7) -0.031(5) -0.009(5) -0.002(4)
C11 0.052(6) 0.042(6) 0.045(6) -0.015(5) -0.005(5) 0.000(4)
C12 0.033(5) 0.044(6) 0.036(5) -0.007(4) -0.004(4) -0.002(4)
C13 0.022(4) 0.031(4) 0.021(4) 0.004(3) 0.000(3) -0.006(3)
C14 0.029(4) 0.032(4) 0.039(5) -0.002(4) 0.005(4) -0.003(4)
C15 0.048(6) 0.041(5) 0.043(5) 0.011(4) -0.005(4) 0.003(5)
C16 0.050(6) 0.040(5) 0.042(5) 0.019(4) -0.011(4) -0.005(4)
C17 0.034(5) 0.054(6) 0.028(4) 0.007(4) -0.003(4) -0.017(4)
C18 0.032(5) 0.038(5) 0.031(4) 0.003(4) -0.005(4) -0.007(4)
C19 0.035(5) 0.028(4) 0.033(4) 0.007(4) 0.004(4) 0.007(4)
C20 0.032(5) 0.057(6) 0.037(5) 0.013(4) 0.018(4) 0.003(4)
C21 0.049(5) 0.054(6) 0.025(4) 0.008(4) 0.014(4) 0.013(5)
C22 0.027(4) 0.025(4) 0.030(4) 0.004(3) 0.001(3) -0.003(3)
C23 0.037(5) 0.026(5) 0.040(5) -0.002(4) 0.002(4) 0.003(4)
C24 0.039(5) 0.028(5) 0.047(5) -0.021(4) 0.002(4) 0.001(4)
C25 0.023(4) 0.037(5) 0.041(5) 0.002(4) -0.002(4) 0.007(4)
C26 0.028(5) 0.052(6) 0.059(6) 0.008(5) -0.009(4) -0.003(5)
C27 0.033(5) 0.048(6) 0.043(5) 0.010(4) -0.022(4) -0.010(4)

loop_
_atom_type_symbol
_atom_type_description
_atom_type_scat_dispersion_real
_atom_type_scat_dispersion_imag
_atom_type_scat_source
C C 0.0033 0.0016 'International Tables Vol C Tables 4.2.6.8 and 6.1.1.4'
H H 0.0000 0.0000 'International Tables Vol C Tables 4.2.6.8 and 6.1.1.4'
B B 0.0013 0.0007 'International Tables Vol C Tables 4.2.6.8 and 6.1.1.4'
N N 0.0061 0.0033 'International Tables Vol C Tables 4.2.6.8 and 6.1.1.4'
F F 0.0171 0.0103 'International Tables Vol C Tables 4.2.6.8 and 6.1.1.4'
P P 0.1023 0.0942 'International Tables Vol C Tables 4.2.6.8 and 6.1.1.4'
Cl Cl 0.1484 0.1585 'International Tables Vol C Tables 4.2.6.8 and 6.1.1.4'
Rh Rh -1.1178 0.9187 'International Tables Vol C Tables 4.2.6.8 and 6.1.1.4'
Ag Ag -0.8971 1.1015 'International Tables Vol C Tables 4.2.6.8 and 6.1.1.4'

loop_
_geom_angle_atom_site_label_1
_geom_angle_atom_site_label_2
_geom_angle_atom_site_label_3
_geom_angle
_geom_angle_site_symmetry_1
_geom_angle_site_symmetry_3
_geom_angle_publ_flag
Cl1 Ag1 Cl1 180.00(9) 7 . ?
Cl1 Ag1 Cl2 103.33(5) 7 . ?
Cl1 Ag1 Cl2 76.67(5) . . ?
Cl1 Ag1 Cl2 76.67(5) 7 7 ?
Cl1 Ag1 Cl2 103.33(5) . 7 ?
Cl2 Ag1 Cl2 180.00(7) . 7 ?
N1 Rh1 N3 90.8(2) . . ?
N1 Rh1 N5 85.1(2) . . ?
N3 Rh1 N5 86.2(2) . . ?
N1 Rh1 Cl2 173.44(17) . . ?
N3 Rh1 Cl2 90.89(16) . . ?
N5 Rh1 Cl2 88.67(16) . . ?
N1 Rh1 Cl1 89.20(19) . . ?
N3 Rh1 Cl1 173.30(18) . . ?
N5 Rh1 Cl1 87.12(17) . . ?
Cl2 Rh1 Cl1 88.35(7) . . ?
N1 Rh1 P1 92.61(17) . . ?
N3 Rh1 P1 90.64(18) . . ?
N5 Rh1 P1 176.09(17) . . ?
Cl2 Rh1 P1 93.70(7) . . ?
Cl1 Rh1 P1 96.05(7) . . ?
Rh1 Cl1 Ag1 94.09(7) . . ?
Rh1 Cl2 Ag1 93.32(6) . . ?
C1 P1 C13 102.9(3) . . ?
C1 P1 C7 105.2(3) . . ?
C13 P1 C7 101.8(3) . . ?
C1 P1 Rh1 109.2(2) . . ?
C13 P1 Rh1 117.3(2) . . ?
C7 P1 Rh1 118.7(3) . . ?
C19 N1 N2 107.3(6) . . ?
C19 N1 Rh1 133.4(5) . . ?
N2 N1 Rh1 119.2(4) . . ?
C21 N2 N1 108.3(6) . . ?
C21 N2 B1 132.3(7) . . ?
N1 N2 B1 119.1(6) . . ?
C22 N3 N4 107.6(6) . . ?
C22 N3 Rh1 135.4(5) . . ?
N4 N3 Rh1 116.9(4) . . ?
C24 N4 N3 107.7(6) . . ?
C24 N4 B1 130.8(7) . . ?
N3 N4 B1 121.3(6) . . ?
C25 N5 N6 107.4(6) . . ?
C25 N5 Rh1 133.8(5) . . ?
N6 N5 Rh1 118.8(4) . . ?
N5 N6 C27 108.5(7) . . ?
N5 N6 B1 118.5(6) . . ?
C27 N6 B1 132.9(7) . . ?
N4 B1 N2 108.9(6) . . ?
N4 B1 N6 108.0(6) . . ?
N2 B1 N6 106.8(7) . . ?
N4 B1 H1 111.0 . . ?
N2 B1 H1 111.0 . . ?
N6 B1 H1 111.0 . . ?
C6 C1 C2 119.6(7) . . ?
C6 C1 P1 121.1(6) . . ?
C2 C1 P1 119.2(5) . . ?
C3 C2 C1 120.1(8) . . ?
C3 C2 H2 120.0 . . ?
C1 C2 H2 120.0 . . ?
C2 C3 C4 120.3(9) . . ?
C2 C3 H3 119.9 . . ?
C4 C3 H3 119.9 . . ?
C5 C4 C3 119.4(9) . . ?
C5 C4 H4 120.3 . . ?
C3 C4 H4 120.3 . . ?
C4 C5 C6 120.1(8) . . ?
C4 C5 H5 119.9 . . ?
C6 C5 H5 119.9 . . ?
C1 C6 C5 120.4(8) . . ?
C1 C6 H6 119.8 . . ?
C5 C6 H6 119.8 . . ?
C8 C7 C12 118.7(7) . . ?
C8 C7 P1 120.4(6) . . ?
C12 C7 P1 120.6(6) . . ?
C7 C8 C9 119.7(9) . . ?
C7 C8 H8 120.1 . . ?
C9 C8 H8 120.1 . . ?
C10 C9 C8 119.3(9) . . ?
C10 C9 H9 120.4 . . ?
C8 C9 H9 120.4 . . ?
C9 C10 C11 121.2(9) . . ?
C9 C10 H10 119.4 . . ?
C11 C10 H10 119.4 . . ?
C10 C11 C12 120.7(9) . . ?
C10 C11 H11 119.7 . . ?
C12 C11 H11 119.7 . . ?
C11 C12 C7 120.4(8) . . ?
C11 C12 H12 119.8 . . ?
C7 C12 H12 119.8 . . ?
C14 C13 C18 117.9(7) . . ?
C14 C13 P1 121.3(6) . . ?
C18 C13 P1 120.7(6) . . ?
C15 C14 C13 121.8(8) . . ?
C15 C14 H14 119.1 . . ?
C13 C14 H14 119.1 . . ?
C16 C15 C14 120.2(9) . . ?
C16 C15 H15 119.9 . . ?
C14 C15 H15 119.9 . . ?
C15 C16 C17 119.7(8) . . ?
C15 C16 H16 120.1 . . ?
C17 C16 H16 120.1 . . ?
C18 C17 C16 120.4(8) . . ?
C18 C17 H17 119.8 . . ?
C16 C17 H17 119.8 . . ?
C17 C18 C13 119.9(8) . . ?
C17 C18 H18 120.0 . . ?
C13 C18 H18 120.0 . . ?
N1 C19 C20 109.9(8) . . ?
N1 C19 H19 125.1 . . ?
C20 C19 H19 125.1 . . ?
C21 C20 C19 105.0(7) . . ?
C21 C20 H20 127.5 . . ?
C19 C20 H20 127.5 . . ?
N2 C21 C20 109.5(7) . . ?
N2 C21 H21 125.3 . . ?
C20 C21 H21 125.3 . . ?
N3 C22 C23 109.9(7) . . ?
N3 C22 H22 125.0 . . ?
C23 C22 H22 125.0 . . ?
C24 C23 C22 105.4(7) . . ?
C24 C23 H23 127.3 . . ?
C22 C23 H23 127.3 . . ?
N4 C24 C23 109.3(7) . . ?
N4 C24 H24 125.3 . . ?
C23 C24 H24 125.3 . . ?
N5 C25 C26 109.9(8) . . ?
N5 C25 H25 125.0 . . ?
C26 C25 H25 125.0 . . ?
C27 C26 C25 106.3(8) . . ?
C27 C26 H26 126.8 . . ?
C25 C26 H26 126.8 . . ?
N6 C27 C26 107.9(8) . . ?
N6 C27 H27 126.1 . . ?
C26 C27 H27 126.1 . . ?
F3 B2 F7 33.3(11) . . ?
F3 B2 F6 117(2) . . ?
F7 B2 F6 112(2) . . ?
F3 B2 F4 107.2(15) . . ?
F7 B2 F4 123.1(18) . . ?
F6 B2 F4 34.2(18) . . ?
F3 B2 F1 118.7(15) . . ?
F7 B2 F1 125.2(16) . . ?
F6 B2 F1 121.3(19) . . ?
F4 B2 F1 109.1(14) . . ?
F3 B2 F5 58.9(17) . . ?
F7 B2 F5 92.1(19) . . ?
F6 B2 F5 100(2) . . ?
F4 B2 F5 68.1(19) . . ?
F1 B2 F5 92.4(18) . . ?
F3 B2 F2 106.7(16) . . ?
F7 B2 F2 73.6(17) . . ?
F6 B2 F2 77(2) . . ?
F4 B2 F2 110.9(17) . . ?
F1 B2 F2 104.1(15) . . ?
F5 B2 F2 162(2) . . ?
B2 F1 F1 127.9(9) . 2 ?
B2 F2 F7 49.2(10) . . ?
B2 F2 F6 48.8(11) . . ?
F7 F2 F6 80.4(15) . . ?
F7 F3 B2 74.7(16) . . ?
F7 F3 F5 140(2) . . ?
B2 F3 F5 66.0(13) . . ?
F6 F4 B2 72.8(18) . . ?
F6 F4 F5 127(3) . . ?
B2 F4 F5 58.7(13) . . ?
F3 F5 B2 55.1(11) . . ?
F3 F5 F4 93.5(17) . . ?
B2 F5 F4 53.2(11) . . ?
F3 F7 B2 72.0(16) . . ?
F3 F7 F2 129(2) . . ?
B2 F7 F2 57.2(12) . . ?
F4 F6 B2 73.0(18) . . ?
F4 F6 F2 127(2) . . ?
B2 F6 F2 54.4(14) . . ?

loop_
_geom_bond_atom_site_label_1
_geom_bond_atom_site_label_2
_geom_bond_distance
_geom_bond_site_symmetry_2
_geom_bond_publ_flag
Ag1 Cl1 2.619(2) 7 ?
Ag1 Cl1 2.619(2) . ?
Ag1 Cl2 2.6588(19) . ?
Ag1 Cl2 2.6588(19) 7 ?
Rh1 N1 2.027(6) . ?
Rh1 N3 2.045(6) . ?
Rh1 N5 2.078(6) . ?
Rh1 Cl2 2.3440(17) . ?
Rh1 Cl1 2.354(2) . ?
Rh1 P1 2.362(2) . ?
P1 C1 1.825(7) . ?
P1 C13 1.836(7) . ?
P1 C7 1.837(8) . ?
N1 C19 1.351(9) . ?
N1 N2 1.362(8) . ?
N2 C21 1.350(9) . ?
N2 B1 1.534(11) . ?
N3 C22 1.342(9) . ?
N3 N4 1.363(8) . ?
N4 C24 1.354(9) . ?
N4 B1 1.518(10) . ?
N5 C25 1.324(9) . ?
N5 N6 1.352(8) . ?
N6 C27 1.352(9) . ?
N6 B1 1.548(11) . ?
B1 H1 0.9900 . ?
C1 C6 1.384(10) . ?
C1 C2 1.384(10) . ?
C2 C3 1.370(11) . ?
C2 H2 0.9400 . ?
C3 C4 1.408(12) . ?
C3 H3 0.9400 . ?
C4 C5 1.368(13) . ?
C4 H4 0.9400 . ?
C5 C6 1.386(11) . ?
C5 H5 0.9400 . ?
C6 H6 0.9400 . ?
C7 C8 1.383(11) . ?
C7 C12 1.393(11) . ?
C8 C9 1.420(12) . ?
C8 H8 0.9400 . ?
C9 C10 1.355(13) . ?
C9 H9 0.9400 . ?
C10 C11 1.356(12) . ?
C10 H10 0.9400 . ?
C11 C12 1.372(11) . ?
C11 H11 0.9400 . ?
C12 H12 0.9400 . ?
C13 C14 1.378(10) . ?
C13 C18 1.403(10) . ?
C14 C15 1.367(11) . ?
C14 H14 0.9400 . ?
C15 C16 1.361(12) . ?
C15 H15 0.9400 . ?
C16 C17 1.383(12) . ?
C16 H16 0.9400 . ?
C17 C18 1.378(11) . ?
C17 H17 0.9400 . ?
C18 H18 0.9400 . ?
C19 C20 1.382(11) . ?
C19 H19 0.9400 . ?
C20 C21 1.376(12) . ?
C20 H20 0.9400 . ?
C21 H21 0.9400 . ?
C22 C23 1.372(10) . ?
C22 H22 0.9400 . ?
C23 C24 1.372(11) . ?
C23 H23 0.9400 . ?
C24 H24 0.9400 . ?
C25 C26 1.361(11) . ?
C25 H25 0.9400 . ?
C26 C27 1.359(12) . ?
C26 H26 0.9400 . ?
C27 H27 0.9400 . ?
B2 F3 1.264(15) . ?
B2 F7 1.282(16) . ?
B2 F6 1.317(18) . ?
B2 F4 1.319(16) . ?
B2 F1 1.349(15) . ?
B2 F5 1.408(18) . ?
B2 F2 1.424(17) . ?
F1 F1 1.60(2) 2 ?
F2 F7 1.63(3) . ?
F2 F6 1.70(4) . ?
F3 F7 0.73(2) . ?
F3 F5 1.32(3) . ?
F4 F6 0.77(4) . ?
F4 F5 1.53(4) . ?
